data_7018368
loop_
_publ_author_name
'Prema, Dipesh'
'Oshin, Kayode'
'Desper, John'
'Levy, Christopher J.'

_publ_section_title
;
 Mono- and dinuclear nickel(ii) complexes of resolved Schiff-base ligands
 with extended quinoline substituents.
;
_journal_issue 16
_journal_name_full 'Dalton transactions (Cambridge, England : 2003)'
_journal_page_first 4998
_journal_page_last 5009
_journal_paper_doi 10.1039/c2dt11813k
_journal_volume 41
_journal_year 2012
_chemical_formula_moiety
;
(C46 H38 I4 N4 Ni2) (C H2 Cl2)1.6 (O)1
;
_chemical_formula_sum 'C47.6 H41.2 Cl3.2 I4 N4 Ni2 O'
_chemical_formula_weight 1423.71
_chemical_name_systematic
;
DP-2-68-1
;
_space_group_IT_number 19
_symmetry_cell_setting orthorhombic
_symmetry_space_group_name_Hall 'P 2ac 2ab'
_symmetry_space_group_name_H-M 'P 21 21 21'
_atom_sites_solution_hydrogens geom
_atom_sites_solution_primary direct
_atom_sites_solution_secondary difmap
_audit_creation_method SHELXL-97
_cell_angle_alpha 90.00
_cell_angle_beta 90.00
_cell_angle_gamma 90.00
_cell_formula_units_Z 4
_cell_length_a 12.1481(14)
_cell_length_b 22.485(3)
_cell_length_c 19.246(2)
_cell_measurement_reflns_used 8060
_cell_measurement_temperature 100(2)
_cell_measurement_theta_max 27.85
_cell_measurement_theta_min 2.15
_cell_volume 5257.0(11)
_computing_cell_refinement 'Bruker XSCANS'
_computing_data_collection 'Bruker XSCANS'
_computing_data_reduction 'Bruker SHELXTL'
_computing_molecular_graphics 'Bruker SHELXTL'
_computing_publication_material 'Bruker SHELXTL'
_computing_structure_refinement 'SHELXL-97 (Sheldrick, 1997)'
_computing_structure_solution 'SHELXS-97 (Sheldrick, 1990)'
_diffrn_ambient_temperature 100(2)
_diffrn_measured_fraction_theta_full 0.970
_diffrn_measured_fraction_theta_max 0.970
_diffrn_measurement_device_type 'CCD area detector'
_diffrn_measurement_method 'phi and omega scans'
_diffrn_radiation_monochromator graphite
_diffrn_radiation_source 'fine-focus sealed tube'
_diffrn_radiation_type MoK\a
_diffrn_radiation_wavelength 0.71073
_diffrn_reflns_av_R_equivalents 0.0525
_diffrn_reflns_av_sigmaI/netI 0.0624
_diffrn_reflns_limit_h_max 15
_diffrn_reflns_limit_h_min -16
_diffrn_reflns_limit_k_max 26
_diffrn_reflns_limit_k_min -29
_diffrn_reflns_limit_l_max 21
_diffrn_reflns_limit_l_min -25
_diffrn_reflns_number 36142
_diffrn_reflns_theta_full 28.30
_diffrn_reflns_theta_max 28.30
_diffrn_reflns_theta_min 1.81
_exptl_absorpt_coefficient_mu 3.265
_exptl_absorpt_correction_T_max 1.000
_exptl_absorpt_correction_T_min 0.393
_exptl_absorpt_correction_type multi-scan
_exptl_absorpt_process_details SADABS
_exptl_crystal_colour red
_exptl_crystal_density_diffrn 1.799
_exptl_crystal_density_method 'not measured'
_exptl_crystal_description prism
_exptl_crystal_F_000 2741
_exptl_crystal_size_max 0.38
_exptl_crystal_size_mid 0.16
_exptl_crystal_size_min 0.09
_refine_diff_density_max 2.233
_refine_diff_density_min -0.823
_refine_diff_density_rms 0.176
_refine_ls_abs_structure_details 'Flack H D (1983), Acta Cryst. A39, 876-881'
_refine_ls_abs_structure_Flack 0.03(3)
_refine_ls_extinction_method none
_refine_ls_goodness_of_fit_ref 1.057
_refine_ls_hydrogen_treatment constr
_refine_ls_matrix_type full
_refine_ls_number_parameters 582
_refine_ls_number_reflns 12468
_refine_ls_number_restraints 6
_refine_ls_restrained_S_all 1.058
_refine_ls_R_factor_all 0.0742
_refine_ls_R_factor_gt 0.0587
_refine_ls_shift/su_max 0.001
_refine_ls_shift/su_mean 0.000
_refine_ls_structure_factor_coef Fsqd
_refine_ls_weighting_details 'calc w=1/[\s^2^(Fo^2^)+(0.0800P)^2^+10.0000P] where P=(Fo^2^+2Fc^2^)/3'
_refine_ls_weighting_scheme calc
_refine_ls_wR_factor_gt 0.1440
_refine_ls_wR_factor_ref 0.1521
_reflns_Friedel_coverage 0.791
_reflns_number_gt 10178
_reflns_number_total 12468
_reflns_threshold_expression >2sigma(I)
_cod_data_source_file c2dt11813k.txt
_cod_data_source_block (R)-6
_cod_depositor_comments
;
The following automatic conversions were performed:

'_symmetry_cell_setting' value 'Orthorhombic' changed to
'orthorhombic' according to
/home/saulius/struct/CIF-dictionaries/cif_core.dic dictionary named
'cif_core.dic' version 2.4.1 from 2010-06-29.

Automatic conversion script
Id: cif_fix_values 1715 2011-07-08 13:25:40Z adriana 
;
_cod_original_cell_volume 5257.3(10)
_cod_original_sg_symbol_H-M P2(1)2(1)2(1)
_cod_original_formula_sum 'C47.60 H41.20 Cl3.20 I4 N4 Ni2 O'
_cod_database_code 7018368

loop_
_symmetry_equiv_pos_as_xyz
'x, y, z'
'-x+1/2, -y, z+1/2'
'-x, y+1/2, -z+1/2'
'x+1/2, -y+1/2, -z'

loop_
_atom_site_label
_atom_site_type_symbol
_atom_site_fract_x
_atom_site_fract_y
_atom_site_fract_z
_atom_site_U_iso_or_equiv
_atom_site_adp_type
_atom_site_occupancy
_atom_site_symmetry_multiplicity
_atom_site_calc_flag
_atom_site_refinement_flags
_atom_site_disorder_assembly
_atom_site_disorder_group
C1S C 0.5515(15) 0.7878(9) 0.8073(11) 0.074(6) Uiso 0.60 1 d PD A 1
H1A H 0.5032 0.7523 0.8075 0.088 Uiso 0.60 1 calc PR A 1
H1B H 0.5707 0.7979 0.8559 0.088 Uiso 0.60 1 calc PR A 1
Cl1 Cl 0.6667(6) 0.7744(3) 0.7604(5) 0.121(3) Uani 0.60 1 d PD A 1
Cl2 Cl 0.4881(6) 0.8452(3) 0.7688(6) 0.121(3) Uani 0.60 1 d PD A 1
C2S C 0.4171(16) 0.7846(10) 0.9018(12) 0.050(6) Uiso 0.40 1 d PD B 2
H2A H 0.3915 0.7668 0.8576 0.060 Uiso 0.40 1 calc PR B 2
H2B H 0.3646 0.8164 0.9147 0.060 Uiso 0.40 1 calc PR B 2
Cl3 Cl 0.5466(6) 0.8158(5) 0.8890(5) 0.104(4) Uani 0.40 1 d PD B 2
Cl4 Cl 0.4169(8) 0.7289(4) 0.9677(5) 0.094(3) Uani 0.40 1 d PD B 2
C3S C 0.2317(14) 0.8290(8) 0.8789(7) 0.054(4) Uiso 0.60 1 d PD C 1
H3A H 0.1942 0.8657 0.8630 0.064 Uiso 0.60 1 calc PR C 1
H3B H 0.3052 0.8408 0.8964 0.064 Uiso 0.60 1 calc PR C 1
Cl5 Cl 0.2501(5) 0.7824(3) 0.8073(3) 0.0765(16) Uani 0.60 1 d PD C 1
Cl6 Cl 0.1565(5) 0.79937(18) 0.9482(3) 0.0667(14) Uani 0.60 1 d PD C 1
O1S O 0.1529(7) 0.2959(5) 0.5883(8) 0.144(7) Uani 1 1 d . . .
Ni1 Ni 0.51429(8) 0.57817(5) 0.66266(7) 0.0397(3) Uani 1 1 d . . .
Ni2 Ni 0.80307(8) 0.55146(5) 0.58621(7) 0.0390(3) Uani 1 1 d . . .
I1 I 0.38490(5) 0.66913(3) 0.69906(4) 0.05160(19) Uani 1 1 d . . .
I2 I 0.96107(5) 0.46940(3) 0.57261(4) 0.05240(19) Uani 1 1 d . . .
I3 I 0.66712(4) 0.48633(2) 0.66174(4) 0.04311(16) Uani 1 1 d . . .
I4 I 0.67709(4) 0.64789(2) 0.62376(3) 0.04080(15) Uani 1 1 d . . .
C11 C 0.4755(8) 0.4562(4) 0.4356(5) 0.047(2) Uani 1 1 d . . .
C12 C 0.5421(8) 0.5040(4) 0.4561(5) 0.043(2) Uani 1 1 d . . .
C13 C 0.6497(7) 0.4929(4) 0.4778(5) 0.039(2) Uani 1 1 d . . .
N13 N 0.7273(6) 0.5375(3) 0.4950(4) 0.0418(18) Uani 1 1 d . . .
C14 C 0.6881(9) 0.4327(4) 0.4828(5) 0.048(2) Uani 1 1 d . . .
H14 H 0.7614 0.4248 0.4974 0.057 Uiso 1 1 calc R . .
C15 C 0.6205(8) 0.3877(4) 0.4669(5) 0.043(2) Uani 1 1 d . . .
H15 H 0.6447 0.3479 0.4733 0.052 Uiso 1 1 calc R . .
C16 C 0.5126(8) 0.3986(4) 0.4404(5) 0.047(2) Uani 1 1 d . . .
C17 C 0.4436(10) 0.3503(5) 0.4214(7) 0.061(3) Uani 1 1 d . . .
H17 H 0.4684 0.3106 0.4271 0.073 Uiso 1 1 calc R . .
C18 C 0.3390(12) 0.3617(5) 0.3941(8) 0.073(4) Uani 1 1 d . . .
H18 H 0.2933 0.3301 0.3785 0.088 Uiso 1 1 calc R . .
C19 C 0.3035(12) 0.4203(6) 0.3904(8) 0.084(5) Uani 1 1 d . . .
H19 H 0.2317 0.4282 0.3732 0.100 Uiso 1 1 calc R . .
C20 C 0.3661(9) 0.4656(4) 0.4101(7) 0.063(3) Uani 1 1 d . . .
H20 H 0.3380 0.5050 0.4071 0.075 Uiso 1 1 calc R . .
C21 C 0.5011(9) 0.5974(4) 0.3870(6) 0.050(3) Uani 1 1 d . . .
C22 C 0.4976(8) 0.5674(4) 0.4515(7) 0.054(3) Uani 1 1 d . . .
C23 C 0.4463(8) 0.5920(4) 0.5063(6) 0.051(3) Uani 1 1 d . . .
N23 N 0.4352(5) 0.5621(3) 0.5739(5) 0.0444(19) Uani 1 1 d . . .
C24 C 0.3971(10) 0.6493(4) 0.5008(7) 0.059(3) Uani 1 1 d . . .
H24 H 0.3624 0.6668 0.5400 0.071 Uiso 1 1 calc R . .
C25 C 0.4002(10) 0.6788(4) 0.4393(7) 0.063(4) Uani 1 1 d . . .
H25 H 0.3655 0.7166 0.4359 0.076 Uiso 1 1 calc R . .
C26 C 0.4522(10) 0.6554(4) 0.3813(7) 0.061(3) Uani 1 1 d . . .
C27 C 0.4561(11) 0.6845(5) 0.3164(8) 0.078(5) Uani 1 1 d . . .
H27 H 0.4250 0.7231 0.3127 0.093 Uiso 1 1 calc R . .
C28 C 0.5016(12) 0.6600(5) 0.2599(8) 0.073(4) Uani 1 1 d . . .
H28 H 0.5006 0.6811 0.2172 0.088 Uiso 1 1 calc R . .
C29 C 0.5514(10) 0.6030(5) 0.2630(7) 0.065(3) Uani 1 1 d . . .
H29 H 0.5861 0.5861 0.2235 0.078 Uiso 1 1 calc R . .
C30 C 0.5476(10) 0.5728(5) 0.3263(7) 0.064(3) Uani 1 1 d . . .
H30 H 0.5778 0.5339 0.3286 0.076 Uiso 1 1 calc R . .
N31 N 0.8892(6) 0.6132(3) 0.5315(4) 0.0422(19) Uani 1 1 d . . .
C32 C 0.8511(7) 0.6166(4) 0.4682(5) 0.041(2) Uani 1 1 d . . .
C33 C 0.8904(8) 0.6568(4) 0.4161(5) 0.043(2) Uani 1 1 d . . .
H33 H 0.8614 0.6570 0.3702 0.052 Uiso 1 1 calc R . .
C34 C 0.9711(8) 0.6945(5) 0.4358(6) 0.051(3) Uani 1 1 d . . .
H34 H 0.9969 0.7233 0.4036 0.061 Uiso 1 1 calc R . .
C35 C 1.0171(7) 0.6927(4) 0.5006(5) 0.043(2) Uani 1 1 d . . .
C36 C 1.1044(7) 0.7297(4) 0.5213(6) 0.051(3) Uani 1 1 d . . .
H36 H 1.1365 0.7555 0.4878 0.061 Uiso 1 1 calc R . .
C37 C 1.1444(7) 0.7302(4) 0.5863(7) 0.052(3) Uani 1 1 d . . .
H37 H 1.2030 0.7561 0.5990 0.062 Uiso 1 1 calc R . .
C38 C 1.0963(7) 0.6909(4) 0.6355(6) 0.050(3) Uani 1 1 d . . .
H38 H 1.1218 0.6929 0.6821 0.059 Uiso 1 1 calc R . .
C39 C 1.0160(6) 0.6504(4) 0.6204(6) 0.041(2) Uani 1 1 d . . .
C40 C 0.9735(7) 0.6515(4) 0.5510(6) 0.044(2) Uani 1 1 d . . .
C41 C 0.7633(7) 0.5749(4) 0.4487(6) 0.046(2) Uani 1 1 d . . .
H41 H 0.7332 0.5753 0.4032 0.056 Uiso 1 1 calc R . .
C42 C 0.9784(6) 0.6122(4) 0.6798(5) 0.042(2) Uani 1 1 d . . .
H42 H 0.9186 0.5859 0.6617 0.050 Uiso 1 1 calc R . .
C43 C 0.9288(8) 0.6488(5) 0.7406(5) 0.050(2) Uani 1 1 d . . .
H43A H 0.8703 0.6746 0.7228 0.075 Uiso 1 1 calc R . .
H43B H 0.9865 0.6731 0.7620 0.075 Uiso 1 1 calc R . .
H43C H 0.8981 0.6216 0.7754 0.075 Uiso 1 1 calc R . .
C44 C 1.0710(8) 0.5718(5) 0.7049(7) 0.057(3) Uani 1 1 d . . .
H44A H 1.1013 0.5497 0.6654 0.085 Uiso 1 1 calc R . .
H44B H 1.0420 0.5437 0.7393 0.085 Uiso 1 1 calc R . .
H44C H 1.1292 0.5959 0.7261 0.085 Uiso 1 1 calc R . .
N51 N 0.4060(5) 0.5175(3) 0.7004(5) 0.0433(19) Uani 1 1 d . . .
C52 C 0.3447(7) 0.4977(4) 0.6508(7) 0.056(3) Uani 1 1 d . . .
C53 C 0.2626(8) 0.4520(5) 0.6597(8) 0.065(3) Uani 1 1 d . . .
H53 H 0.2171 0.4398 0.6222 0.078 Uiso 1 1 calc R . .
C54 C 0.2533(7) 0.4280(4) 0.7212(9) 0.073(4) Uani 1 1 d . . .
H54 H 0.2005 0.3974 0.7282 0.088 Uiso 1 1 calc R . .
C55 C 0.3185(7) 0.4461(4) 0.7768(7) 0.057(3) Uani 1 1 d . . .
C56 C 0.3123(10) 0.4203(5) 0.8436(10) 0.081(5) Uani 1 1 d . . .
H56 H 0.2608 0.3892 0.8516 0.097 Uiso 1 1 calc R . .
C57 C 0.3788(12) 0.4388(5) 0.8978(8) 0.071(4) Uani 1 1 d . . .
H57 H 0.3749 0.4207 0.9423 0.086 Uiso 1 1 calc R . .
C58 C 0.4526(9) 0.4857(5) 0.8841(7) 0.063(3) Uani 1 1 d . . .
H58 H 0.4968 0.4999 0.9213 0.075 Uiso 1 1 calc R . .
C59 C 0.4647(9) 0.5123(4) 0.8200(6) 0.049(2) Uani 1 1 d . . .
C60 C 0.3979(7) 0.4938(4) 0.7647(6) 0.050(3) Uani 1 1 d . . .
C61 C 0.3588(7) 0.5236(4) 0.5823(7) 0.055(3) Uani 1 1 d . . .
H61 H 0.3127 0.5123 0.5447 0.065 Uiso 1 1 calc R . .
C62 C 0.5446(9) 0.5632(5) 0.8191(7) 0.058(3) Uani 1 1 d . . .
H62 H 0.5481 0.5787 0.7705 0.069 Uiso 1 1 calc R . .
C63 C 0.6611(10) 0.5418(7) 0.8392(7) 0.079(4) Uani 1 1 d . . .
H63A H 0.6837 0.5095 0.8082 0.118 Uiso 1 1 calc R . .
H63B H 0.6606 0.5274 0.8873 0.118 Uiso 1 1 calc R . .
H63C H 0.7131 0.5750 0.8350 0.118 Uiso 1 1 calc R . .
C64 C 0.5072(14) 0.6151(6) 0.8670(8) 0.081(4) Uani 1 1 d . . .
H64A H 0.4343 0.6289 0.8523 0.122 Uiso 1 1 calc R . .
H64B H 0.5600 0.6478 0.8636 0.122 Uiso 1 1 calc R . .
H64C H 0.5035 0.6011 0.9151 0.122 Uiso 1 1 calc R . .

loop_
_atom_site_aniso_label
_atom_site_aniso_U_11
_atom_site_aniso_U_22
_atom_site_aniso_U_33
_atom_site_aniso_U_23
_atom_site_aniso_U_13
_atom_site_aniso_U_12
Cl1 0.085(4) 0.075(4) 0.202(8) -0.076(5) 0.059(5) -0.026(3)
Cl2 0.089(4) 0.061(4) 0.213(9) 0.022(5) -0.004(5) -0.030(3)
Cl3 0.041(3) 0.159(10) 0.112(7) -0.098(7) 0.019(4) -0.020(5)
Cl4 0.076(5) 0.084(6) 0.120(8) -0.054(6) -0.035(5) 0.027(5)
Cl5 0.076(3) 0.076(4) 0.077(3) -0.034(3) -0.012(3) 0.028(3)
Cl6 0.081(3) 0.028(2) 0.091(4) -0.005(2) 0.021(3) -0.024(2)
O1S 0.040(4) 0.145(10) 0.247(14) -0.170(11) 0.040(7) -0.027(5)
Ni1 0.0205(4) 0.0281(5) 0.0703(8) 0.0023(6) -0.0123(5) 0.0009(4)
Ni2 0.0251(5) 0.0307(6) 0.0612(8) 0.0133(5) -0.0053(5) 0.0044(4)
I1 0.0283(3) 0.0334(3) 0.0930(5) -0.0082(3) -0.0121(3) 0.0045(2)
I2 0.0348(3) 0.0439(4) 0.0786(5) 0.0126(3) -0.0085(3) 0.0146(3)
I3 0.0263(2) 0.0304(3) 0.0726(4) 0.0140(3) -0.0013(3) 0.0068(2)
I4 0.0255(2) 0.0290(3) 0.0679(4) 0.0101(3) -0.0077(3) 0.0021(2)
C11 0.054(5) 0.024(4) 0.062(6) 0.010(4) -0.023(5) -0.002(4)
C12 0.043(5) 0.028(4) 0.058(6) 0.012(4) -0.013(4) 0.000(4)
C13 0.040(5) 0.024(4) 0.052(5) 0.008(4) 0.002(4) 0.007(3)
N13 0.031(3) 0.033(4) 0.062(5) -0.001(4) -0.003(3) 0.010(3)
C14 0.045(5) 0.038(5) 0.060(6) 0.011(4) -0.001(5) 0.006(4)
C15 0.048(5) 0.021(4) 0.060(6) 0.001(4) -0.006(5) 0.006(4)
C16 0.046(5) 0.039(5) 0.056(6) 0.000(4) -0.002(4) 0.000(4)
C17 0.062(6) 0.031(5) 0.090(9) 0.011(5) -0.003(6) -0.003(5)
C18 0.083(9) 0.036(6) 0.100(10) 0.010(6) -0.021(8) -0.002(6)
C19 0.076(9) 0.055(7) 0.120(12) 0.012(7) -0.056(8) -0.014(6)
C20 0.064(7) 0.027(5) 0.097(9) 0.010(5) -0.048(6) 0.000(4)
C21 0.055(6) 0.028(5) 0.068(7) 0.000(5) -0.033(5) -0.003(4)
C22 0.037(4) 0.024(4) 0.099(9) 0.003(5) -0.032(5) 0.007(4)
C23 0.047(5) 0.021(4) 0.083(8) -0.004(5) -0.034(5) -0.002(4)
N23 0.023(3) 0.034(4) 0.076(6) 0.002(4) -0.013(4) 0.012(3)
C24 0.064(6) 0.028(5) 0.085(8) -0.014(5) -0.039(6) 0.011(5)
C25 0.067(7) 0.011(4) 0.112(10) 0.001(5) -0.048(7) 0.003(4)
C26 0.077(7) 0.030(5) 0.077(8) -0.003(5) -0.051(7) 0.002(5)
C27 0.085(9) 0.025(5) 0.123(12) 0.005(6) -0.069(9) 0.000(5)
C28 0.083(9) 0.042(7) 0.094(10) 0.018(7) -0.048(8) -0.013(6)
C29 0.064(7) 0.058(7) 0.073(8) 0.015(6) -0.036(6) -0.021(6)
C30 0.063(6) 0.039(6) 0.089(9) 0.018(6) -0.038(7) -0.006(5)
N31 0.021(3) 0.033(4) 0.073(6) 0.022(4) -0.001(3) 0.006(3)
C32 0.037(4) 0.032(5) 0.053(6) 0.012(4) 0.000(4) 0.008(4)
C33 0.044(5) 0.042(5) 0.044(5) 0.011(4) 0.012(4) 0.009(4)
C34 0.038(5) 0.046(5) 0.069(7) 0.034(5) 0.015(5) 0.016(4)
C35 0.028(4) 0.034(5) 0.066(6) 0.017(4) 0.008(4) 0.004(4)
C36 0.028(4) 0.038(5) 0.088(8) 0.024(5) 0.013(5) 0.009(4)
C37 0.024(4) 0.028(5) 0.102(9) 0.005(5) 0.016(5) 0.001(3)
C38 0.027(4) 0.043(5) 0.079(7) 0.023(5) -0.007(4) -0.001(4)
C39 0.014(3) 0.029(4) 0.079(7) 0.009(4) 0.008(4) 0.007(3)
C40 0.028(4) 0.031(4) 0.073(7) 0.012(4) 0.013(4) 0.007(3)
C41 0.035(4) 0.046(6) 0.058(6) 0.013(5) -0.009(4) 0.012(4)
C42 0.022(4) 0.038(5) 0.065(6) 0.011(4) -0.009(4) -0.001(3)
C43 0.037(5) 0.055(6) 0.057(6) 0.013(5) -0.003(4) -0.010(4)
C44 0.045(5) 0.041(6) 0.084(8) 0.027(5) -0.019(5) 0.003(4)
N51 0.023(3) 0.028(4) 0.080(6) -0.004(4) -0.006(4) -0.001(3)
C52 0.026(4) 0.028(5) 0.113(9) 0.000(5) -0.010(5) 0.006(3)
C53 0.033(5) 0.033(5) 0.128(11) -0.001(7) 0.002(6) -0.001(4)
C54 0.021(4) 0.024(5) 0.175(15) 0.011(7) -0.010(6) -0.005(4)
C55 0.025(4) 0.029(5) 0.118(10) 0.004(5) 0.012(5) 0.005(4)
C56 0.041(6) 0.030(5) 0.173(15) 0.011(8) 0.038(8) 0.007(4)
C57 0.074(8) 0.030(5) 0.109(11) 0.018(6) 0.037(8) 0.017(6)
C58 0.054(6) 0.046(6) 0.089(9) 0.014(6) 0.017(6) 0.018(5)
C59 0.050(5) 0.037(5) 0.062(7) 0.007(5) 0.000(5) 0.002(4)
C60 0.024(4) 0.024(4) 0.101(8) -0.004(5) 0.012(5) 0.002(3)
C61 0.034(4) 0.022(4) 0.108(9) -0.012(5) -0.025(5) 0.006(3)
C62 0.043(5) 0.043(6) 0.087(9) 0.007(5) -0.003(5) 0.001(4)
C63 0.057(7) 0.099(10) 0.080(8) 0.022(8) -0.030(7) -0.017(7)
C64 0.100(11) 0.052(7) 0.091(10) 0.004(7) 0.016(9) -0.016(7)

loop_
_atom_type_symbol
_atom_type_description
_atom_type_scat_dispersion_real
_atom_type_scat_dispersion_imag
_atom_type_scat_source
C C 0.0033 0.0016 'International Tables Vol C Tables 4.2.6.8 and 6.1.1.4'
H H 0.0000 0.0000 'International Tables Vol C Tables 4.2.6.8 and 6.1.1.4'
N N 0.0061 0.0033 'International Tables Vol C Tables 4.2.6.8 and 6.1.1.4'
Ni Ni 0.3393 1.1124 'International Tables Vol C Tables 4.2.6.8 and 6.1.1.4'
I I -0.4742 1.8119 'International Tables Vol C Tables 4.2.6.8 and 6.1.1.4'
Cl Cl 0.1484 0.1585 'International Tables Vol C Tables 4.2.6.8 and 6.1.1.4'
O O 0.0106 0.0060 'International Tables Vol C Tables 4.2.6.8 and 6.1.1.4'

loop_
_geom_angle_atom_site_label_1
_geom_angle_atom_site_label_2
_geom_angle_atom_site_label_3
_geom_angle
Cl2 C1S Cl1 106.3(12)
Cl2 C1S H1A 110.5
Cl1 C1S H1A 110.5
Cl2 C1S H1B 110.5
Cl1 C1S H1B 110.5
H1A C1S H1B 108.7
Cl3 C2S Cl4 112.7(13)
Cl3 C2S H2A 109.1
Cl4 C2S H2A 109.1
Cl3 C2S H2B 109.1
Cl4 C2S H2B 109.1
H2A C2S H2B 107.8
Cl5 C3S Cl6 116.1(10)
Cl5 C3S H3A 108.3
Cl6 C3S H3A 108.3
Cl5 C3S H3B 108.3
Cl6 C3S H3B 108.3
H3A C3S H3B 107.4
N23 Ni1 N51 82.7(4)
N23 Ni1 I4 103.1(2)
N51 Ni1 I4 171.5(2)
N23 Ni1 I1 94.6(2)
N51 Ni1 I1 92.2(2)
I4 Ni1 I1 93.48(4)
N23 Ni1 I3 100.5(2)
N51 Ni1 I3 86.3(2)
I4 Ni1 I3 86.49(4)
I1 Ni1 I3 164.55(6)
N13 Ni2 N31 83.7(3)
N13 Ni2 I3 96.2(2)
N31 Ni2 I3 170.1(2)
N13 Ni2 I2 97.8(2)
N31 Ni2 I2 92.9(2)
I3 Ni2 I2 96.89(4)
N13 Ni2 I4 95.6(2)
N31 Ni2 I4 83.3(2)
I3 Ni2 I4 86.83(4)
I2 Ni2 I4 165.60(5)
Ni2 I3 Ni1 90.53(4)
Ni1 I4 Ni2 91.33(4)
C16 C11 C12 120.9(9)
C16 C11 C20 117.8(9)
C12 C11 C20 121.3(8)
C13 C12 C11 119.2(8)
C13 C12 C22 121.0(8)
C11 C12 C22 119.7(8)
C12 C13 N13 124.6(8)
C12 C13 C14 119.5(9)
N13 C13 C14 115.9(8)
C41 N13 C13 121.5(9)
C41 N13 Ni2 110.1(7)
C13 N13 Ni2 128.4(6)
C15 C14 C13 119.9(9)
C15 C14 H14 120.0
C13 C14 H14 120.0
C14 C15 C16 121.0(9)
C14 C15 H15 119.5
C16 C15 H15 119.5
C11 C16 C17 120.6(9)
C11 C16 C15 119.2(9)
C17 C16 C15 120.2(9)
C18 C17 C16 119.6(10)
C18 C17 H17 120.2
C16 C17 H17 120.2
C19 C18 C17 118.4(12)
C19 C18 H18 120.8
C17 C18 H18 120.8
C20 C19 C18 122.5(12)
C20 C19 H19 118.8
C18 C19 H19 118.8
C19 C20 C11 121.0(10)
C19 C20 H20 119.5
C11 C20 H20 119.5
C30 C21 C22 123.6(9)
C30 C21 C26 117.2(10)
C22 C21 C26 119.2(11)
C23 C22 C21 120.4(9)
C23 C22 C12 120.2(10)
C21 C22 C12 119.0(11)
C22 C23 C24 120.6(11)
C22 C23 N23 123.2(8)
C24 C23 N23 116.1(11)
C61 N23 C23 119.2(9)
C61 N23 Ni1 111.4(8)
C23 N23 Ni1 129.1(6)
C25 C24 C23 119.6(12)
C25 C24 H24 120.2
C23 C24 H24 120.2
C24 C25 C26 122.0(9)
C24 C25 H25 119.0
C26 C25 H25 119.0
C25 C26 C27 123.6(10)
C25 C26 C21 118.1(10)
C27 C26 C21 118.3(12)
C28 C27 C26 122.9(11)
C28 C27 H27 118.5
C26 C27 H27 118.5
C27 C28 C29 120.9(12)
C27 C28 H28 119.6
C29 C28 H28 119.6
C30 C29 C28 117.5(14)
C30 C29 H29 121.2
C28 C29 H29 121.2
C29 C30 C21 123.1(11)
C29 C30 H30 118.4
C21 C30 H30 118.4
C32 N31 C40 118.5(8)
C32 N31 Ni2 109.9(6)
C40 N31 Ni2 131.5(7)
N31 C32 C33 124.9(9)
N31 C32 C41 117.3(8)
C33 C32 C41 117.7(9)
C34 C33 C32 116.2(9)
C34 C33 H33 121.9
C32 C33 H33 121.9
C33 C34 C35 122.3(9)
C33 C34 H34 118.9
C35 C34 H34 118.9
C34 C35 C36 123.2(9)
C34 C35 C40 118.9(9)
C36 C35 C40 117.9(9)
C37 C36 C35 122.8(9)
C37 C36 H36 118.6
C35 C36 H36 118.6
C36 C37 C38 117.8(9)
C36 C37 H37 121.1
C38 C37 H37 121.1
C39 C38 C37 124.5(11)
C39 C38 H38 117.8
C37 C38 H38 117.8
C38 C39 C40 116.5(9)
C38 C39 C42 115.8(9)
C40 C39 C42 127.6(8)
N31 C40 C39 120.5(8)
N31 C40 C35 119.1(9)
C39 C40 C35 120.3(9)
N13 C41 C32 118.8(9)
N13 C41 H41 120.6
C32 C41 H41 120.6
C39 C42 C44 111.0(8)
C39 C42 C43 113.0(8)
C44 C42 C43 111.4(9)
C39 C42 H42 107.1
C44 C42 H42 107.1
C43 C42 H42 107.1
C42 C43 H43A 109.5
C42 C43 H43B 109.5
H43A C43 H43B 109.5
C42 C43 H43C 109.5
H43A C43 H43C 109.5
H43B C43 H43C 109.5
C42 C44 H44A 109.5
C42 C44 H44B 109.5
H44A C44 H44B 109.5
C42 C44 H44C 109.5
H44A C44 H44C 109.5
H44B C44 H44C 109.5
C52 N51 C60 120.0(9)
C52 N51 Ni1 109.9(8)
C60 N51 Ni1 129.8(6)
N51 C52 C53 123.8(12)
N51 C52 C61 117.7(9)
C53 C52 C61 118.5(11)
C54 C53 C52 117.6(12)
C54 C53 H53 121.2
C52 C53 H53 121.2
C53 C54 C55 121.8(10)
C53 C54 H54 119.1
C55 C54 H54 119.1
C54 C55 C56 123.4(11)
C54 C55 C60 117.9(12)
C56 C55 C60 118.7(12)
C57 C56 C55 122.1(11)
C57 C56 H56 118.9
C55 C56 H56 118.9
C56 C57 C58 117.1(13)
C56 C57 H57 121.5
C58 C57 H57 121.5
C59 C58 C57 124.0(13)
C59 C58 H58 118.0
C57 C58 H58 118.0
C58 C59 C60 119.4(10)
C58 C59 C62 114.2(10)
C60 C59 C62 126.2(10)
N51 C60 C59 122.5(8)
N51 C60 C55 118.8(10)
C59 C60 C55 118.6(11)
N23 C61 C52 118.1(10)
N23 C61 H61 120.9
C52 C61 H61 120.9
C59 C62 C63 110.7(9)
C59 C62 C64 112.1(10)
C63 C62 C64 110.7(12)
C59 C62 H62 107.8
C63 C62 H62 107.8
C64 C62 H62 107.8
C62 C63 H63A 109.5
C62 C63 H63B 109.5
H63A C63 H63B 109.5
C62 C63 H63C 109.5
H63A C63 H63C 109.5
H63B C63 H63C 109.5
C62 C64 H64A 109.5
C62 C64 H64B 109.5
H64A C64 H64B 109.5
C62 C64 H64C 109.5
H64A C64 H64C 109.5
H64B C64 H64C 109.5

loop_
_geom_bond_atom_site_label_1
_geom_bond_atom_site_label_2
_geom_bond_distance
C1S Cl2 1.677(17)
C1S Cl1 1.692(16)
C1S H1A 0.9900
C1S H1B 0.9900
C2S Cl3 1.740(17)
C2S Cl4 1.783(18)
C2S H2A 0.9900
C2S H2B 0.9900
C3S Cl5 1.747(14)
C3S Cl6 1.749(14)
C3S H3A 0.9900
C3S H3B 0.9900
Ni1 N23 1.993(8)
Ni1 N51 2.030(8)
Ni1 I4 2.6325(12)
Ni1 I1 2.6730(13)
Ni1 I3 2.7770(12)
Ni2 N13 2.007(8)
Ni2 N31 2.033(7)
Ni2 I3 2.6429(13)
Ni2 I2 2.6753(12)
Ni2 I4 2.7507(13)
C11 C16 1.375(13)
C11 C12 1.401(13)
C11 C20 1.432(13)
C12 C13 1.395(12)
C12 C22 1.527(12)
C13 N13 1.415(12)
C13 C14 1.434(12)
N13 C41 1.301(12)
C14 C15 1.340(14)
C14 H14 0.9500
C15 C16 1.427(14)
C15 H15 0.9500
C16 C17 1.419(14)
C17 C18 1.398(17)
C17 H17 0.9500
C18 C19 1.387(17)
C18 H18 0.9500
C19 C20 1.328(15)
C19 H19 0.9500
C20 H20 0.9500
C21 C30 1.411(18)
C21 C22 1.413(16)
C21 C26 1.438(14)
C22 C23 1.344(17)
C23 C24 1.424(13)
C23 N23 1.472(14)
N23 C61 1.279(12)
C24 C25 1.356(17)
C24 H24 0.9500
C25 C26 1.387(18)
C25 H25 0.9500
C26 C27 1.410(19)
C27 C28 1.34(2)
C27 H27 0.9500
C28 C29 1.419(18)
C28 H28 0.9500
C29 C30 1.395(16)
C29 H29 0.9500
C30 H30 0.9500
N31 C32 1.305(12)
N31 C40 1.389(12)
C32 C33 1.434(13)
C32 C41 1.468(14)
C33 C34 1.351(15)
C33 H33 0.9500
C34 C35 1.367(15)
C34 H34 0.9500
C35 C36 1.407(14)
C35 C40 1.442(12)
C36 C37 1.342(17)
C36 H36 0.9500
C37 C38 1.421(14)
C37 H37 0.9500
C38 C39 1.366(13)
C38 H38 0.9500
C39 C40 1.432(15)
C39 C42 1.501(13)
C41 H41 0.9500
C42 C44 1.525(12)
C42 C43 1.551(14)
C42 H42 1.0000
C43 H43A 0.9800
C43 H43B 0.9800
C43 H43C 0.9800
C44 H44A 0.9800
C44 H44B 0.9800
C44 H44C 0.9800
N51 C52 1.291(13)
N51 C60 1.351(14)
C52 C53 1.442(14)
C52 C61 1.452(18)
C53 C54 1.305(19)
C53 H53 0.9500
C54 C55 1.392(18)
C54 H54 0.9500
C55 C56 1.41(2)
C55 C60 1.463(13)
C56 C57 1.38(2)
C56 H56 0.9500
C57 C58 1.409(17)
C57 H57 0.9500
C58 C59 1.378(16)
C58 H58 0.9500
C59 C60 1.400(15)
C59 C62 1.502(15)
C61 H61 0.9500
C62 C63 1.544(16)
C62 C64 1.555(18)
C62 H62 1.0000
C63 H63A 0.9800
C63 H63B 0.9800
C63 H63C 0.9800
C64 H64A 0.9800
C64 H64B 0.9800
C64 H64C 0.9800

loop_
_geom_torsion_atom_site_label_1
_geom_torsion_atom_site_label_2
_geom_torsion_atom_site_label_3
_geom_torsion_atom_site_label_4
_geom_torsion
N13 Ni2 I3 Ni1 -79.2(2)
I2 Ni2 I3 Ni1 -177.89(4)
I4 Ni2 I3 Ni1 16.08(4)
N23 Ni1 I3 Ni2 85.9(2)
N51 Ni1 I3 Ni2 167.7(3)
I4 Ni1 I3 Ni2 -16.83(4)
I1 Ni1 I3 Ni2 -107.17(19)
N23 Ni1 I4 Ni2 -83.8(2)
I1 Ni1 I4 Ni2 -179.33(4)
I3 Ni1 I4 Ni2 16.15(4)
N13 Ni2 I4 Ni1 78.9(2)
N31 Ni2 I4 Ni1 161.9(2)
I3 Ni2 I4 Ni1 -16.99(4)
I2 Ni2 I4 Ni1 -122.5(2)
C16 C11 C12 C13 3.7(16)
C20 C11 C12 C13 -177.2(11)
C16 C11 C12 C22 -178.7(11)
C20 C11 C12 C22 0.3(17)
C11 C12 C13 N13 175.4(9)
C22 C12 C13 N13 -2.1(16)
C11 C12 C13 C14 -3.8(15)
C22 C12 C13 C14 178.7(10)
C12 C13 N13 C41 -64.6(13)
C14 C13 N13 C41 114.6(10)
C12 C13 N13 Ni2 118.8(9)
C14 C13 N13 Ni2 -62.0(11)
N31 Ni2 N13 C41 -3.6(6)
I3 Ni2 N13 C41 166.5(6)
I2 Ni2 N13 C41 -95.7(6)
I4 Ni2 N13 C41 79.1(6)
N31 Ni2 N13 C13 173.4(7)
I3 Ni2 N13 C13 -16.6(7)
I2 Ni2 N13 C13 81.3(7)
I4 Ni2 N13 C13 -104.0(7)
C12 C13 C14 C15 -0.2(15)
N13 C13 C14 C15 -179.4(9)
C13 C14 C15 C16 4.3(16)
C12 C11 C16 C17 178.3(11)
C20 C11 C16 C17 -0.8(17)
C12 C11 C16 C15 0.2(17)
C20 C11 C16 C15 -178.9(10)
C14 C15 C16 C11 -4.3(17)
C14 C15 C16 C17 177.6(11)
C11 C16 C17 C18 3.3(18)
C15 C16 C17 C18 -178.6(12)
C16 C17 C18 C19 -4(2)
C17 C18 C19 C20 2(2)
C18 C19 C20 C11 1(2)
C16 C11 C20 C19 -1(2)
C12 C11 C20 C19 179.6(13)
C30 C21 C22 C23 -176.1(10)
C26 C21 C22 C23 2.1(15)
C30 C21 C22 C12 -2.6(15)
C26 C21 C22 C12 175.6(9)
C13 C12 C22 C23 -91.1(12)
C11 C12 C22 C23 91.4(12)
C13 C12 C22 C21 95.4(12)
C11 C12 C22 C21 -82.1(13)
C21 C22 C23 C24 -1.7(15)
C12 C22 C23 C24 -175.1(8)
C21 C22 C23 N23 177.1(8)
C12 C22 C23 N23 3.6(14)
C22 C23 N23 C61 -81.3(12)
C24 C23 N23 C61 97.5(10)
C22 C23 N23 Ni1 105.9(9)
C24 C23 N23 Ni1 -75.3(10)
N51 Ni1 N23 C61 -0.1(6)
I4 Ni1 N23 C61 173.6(6)
I1 Ni1 N23 C61 -91.8(6)
I3 Ni1 N23 C61 84.8(6)
N51 Ni1 N23 C23 173.1(8)
I4 Ni1 N23 C23 -13.2(8)
I1 Ni1 N23 C23 81.4(8)
I3 Ni1 N23 C23 -102.0(7)
C22 C23 C24 C25 1.4(15)
N23 C23 C24 C25 -177.4(9)
C23 C24 C25 C26 -1.5(16)
C24 C25 C26 C27 179.3(10)
C24 C25 C26 C21 1.9(16)
C30 C21 C26 C25 176.2(10)
C22 C21 C26 C25 -2.1(15)
C30 C21 C26 C27 -1.4(15)
C22 C21 C26 C27 -179.7(10)
C25 C26 C27 C28 -176.4(11)
C21 C26 C27 C28 1.0(17)
C26 C27 C28 C29 -1.4(19)
C27 C28 C29 C30 2.2(17)
C28 C29 C30 C21 -2.7(16)
C22 C21 C30 C29 -179.4(10)
C26 C21 C30 C29 2.4(16)
N13 Ni2 N31 C32 3.9(6)
I2 Ni2 N31 C32 101.4(6)
I4 Ni2 N31 C32 -92.6(6)
N13 Ni2 N31 C40 -179.1(8)
I2 Ni2 N31 C40 -81.6(7)
I4 Ni2 N31 C40 84.4(7)
C40 N31 C32 C33 0.6(13)
Ni2 N31 C32 C33 178.0(7)
C40 N31 C32 C41 179.1(8)
Ni2 N31 C32 C41 -3.5(10)
N31 C32 C33 C34 -1.6(14)
C41 C32 C33 C34 179.9(8)
C32 C33 C34 C35 3.2(14)
C33 C34 C35 C36 177.1(9)
C33 C34 C35 C40 -3.8(14)
C34 C35 C36 C37 175.7(9)
C40 C35 C36 C37 -3.5(14)
C35 C36 C37 C38 0.7(14)
C36 C37 C38 C39 3.5(14)
C37 C38 C39 C40 -4.5(13)
C37 C38 C39 C42 178.7(8)
C32 N31 C40 C39 178.4(8)
Ni2 N31 C40 C39 1.7(12)
C32 N31 C40 C35 -1.0(12)
Ni2 N31 C40 C35 -177.8(6)
C38 C39 C40 N31 -178.0(8)
C42 C39 C40 N31 -1.6(13)
C38 C39 C40 C35 1.5(12)
C42 C39 C40 C35 177.9(8)
C34 C35 C40 N31 2.6(13)
C36 C35 C40 N31 -178.3(8)
C34 C35 C40 C39 -176.9(8)
C36 C35 C40 C39 2.3(13)
C13 N13 C41 C32 -174.4(8)
Ni2 N13 C41 C32 2.8(10)
N31 C32 C41 N13 0.6(13)
C33 C32 C41 N13 179.2(8)
C38 C39 C42 C44 -65.2(11)
C40 C39 C42 C44 118.4(10)
C38 C39 C42 C43 60.7(10)
C40 C39 C42 C43 -115.7(10)
N23 Ni1 N51 C52 2.1(6)
I1 Ni1 N51 C52 96.5(6)
I3 Ni1 N51 C52 -98.9(6)
N23 Ni1 N51 C60 176.1(8)
I1 Ni1 N51 C60 -89.5(8)
I3 Ni1 N51 C60 75.0(8)
C60 N51 C52 C53 2.4(14)
Ni1 N51 C52 C53 177.0(8)
C60 N51 C52 C61 -178.3(8)
Ni1 N51 C52 C61 -3.7(10)
N51 C52 C53 C54 -2.6(15)
C61 C52 C53 C54 178.1(9)
C52 C53 C54 C55 0.9(16)
C53 C54 C55 C56 -178.6(10)
C53 C54 C55 C60 0.9(15)
C54 C55 C56 C57 179.5(10)
C60 C55 C56 C57 0.0(15)
C55 C56 C57 C58 1.1(16)
C56 C57 C58 C59 -2.4(16)
C57 C58 C59 C60 2.3(16)
C57 C58 C59 C62 177.3(10)
C52 N51 C60 C59 177.9(9)
Ni1 N51 C60 C59 4.5(13)
C52 N51 C60 C55 -0.4(12)
Ni1 N51 C60 C55 -173.9(6)
C58 C59 C60 N51 -179.4(9)
C62 C59 C60 N51 6.3(16)
C58 C59 C60 C55 -1.0(14)
C62 C59 C60 C55 -175.3(9)
C54 C55 C60 N51 -1.2(13)
C56 C55 C60 N51 178.3(8)
C54 C55 C60 C59 -179.6(9)
C56 C55 C60 C59 -0.1(13)
C23 N23 C61 C52 -175.8(8)
Ni1 N23 C61 C52 -1.8(10)
N51 C52 C61 N23 3.9(13)
C53 C52 C61 N23 -176.7(8)
C58 C59 C62 C63 61.6(14)
C60 C59 C62 C63 -123.9(12)
C58 C59 C62 C64 -62.5(13)
C60 C59 C62 C64 112.1(13)
